data_4022822
loop_
_publ_author_name
'Yit Wooi Goh'
'Stephen M. Danczak'
'Tang Kuan Lim'
'Jonathan M. White'

_publ_section_title
;
 Manifestations of the Alder-Rickert Reaction in the Structures
 of Bicyclo[2.2.2]octadiene and Bicyclo[2.2.2]octene Derivatives
;
_journal_name_full 'Journal of Organic Chemistry'
_journal_page_first 2929
_journal_page_last 2935
_journal_paper_doi 10.1021/jo0625610
_journal_volume 72
_journal_year 2007
_chemical_formula_sum 'C14 H16 O3'
_chemical_formula_weight 232.27
_chemical_name_systematic
;
 ?
;
_space_group_IT_number 14
_symmetry_cell_setting monoclinic
_symmetry_space_group_name_Hall '-P 2ybc'
_symmetry_space_group_name_H-M 'P 1 21/c 1'
_atom_sites_solution_hydrogens geom
_atom_sites_solution_primary direct
_atom_sites_solution_secondary difmap
_audit_creation_method SHELXL-97
_cell_angle_alpha 90.00
_cell_angle_beta 100.102(5)
_cell_angle_gamma 90.00
_cell_formula_units_Z 4
_cell_length_a 10.348(3)
_cell_length_b 7.9547(18)
_cell_length_c 14.484(4)
_cell_measurement_reflns_used 445
_cell_measurement_temperature 130(2)
_cell_measurement_theta_max 17.76
_cell_measurement_theta_min 2.86
_cell_volume 1173.8(5)
_computing_cell_refinement 'Bruker SMART'
_computing_data_collection 'Bruker SMART'
_computing_data_reduction 'Bruker SAINT'
_computing_molecular_graphics 'Bruker SHELXTL'
_computing_publication_material 'Bruker SHELXTL'
_computing_structure_refinement 'Bruker SHELXTL'
_computing_structure_solution 'Bruker SHELXTL'
_diffrn_ambient_temperature 293(2)
_diffrn_measured_fraction_theta_full 0.998
_diffrn_measured_fraction_theta_max 0.998
_diffrn_measurement_device_type 'CCD area detector'
_diffrn_measurement_method 'phi and omega scans'
_diffrn_radiation_monochromator graphite
_diffrn_radiation_source 'fine-focus sealed tube'
_diffrn_radiation_type MoK\a
_diffrn_radiation_wavelength 0.71073
_diffrn_reflns_av_R_equivalents 0.0917
_diffrn_reflns_av_sigmaI/netI 0.1432
_diffrn_reflns_limit_h_max 12
_diffrn_reflns_limit_h_min -11
_diffrn_reflns_limit_k_max 5
_diffrn_reflns_limit_k_min -9
_diffrn_reflns_limit_l_max 17
_diffrn_reflns_limit_l_min -17
_diffrn_reflns_number 5875
_diffrn_reflns_theta_full 25.00
_diffrn_reflns_theta_max 25.00
_diffrn_reflns_theta_min 2.00
_exptl_absorpt_coefficient_mu 0.091
_exptl_absorpt_correction_type none
_exptl_crystal_colour colourless
_exptl_crystal_density_diffrn 1.314
_exptl_crystal_density_method 'not measured'
_exptl_crystal_description needle
_exptl_crystal_F_000 496
_exptl_crystal_size_max 0.40
_exptl_crystal_size_mid 0.30
_exptl_crystal_size_min 0.15
_refine_diff_density_max 0.207
_refine_diff_density_min -0.131
_refine_diff_density_rms 0.035
_refine_ls_extinction_coef 0.0004(10)
_refine_ls_extinction_expression Fc^*^=kFc[1+0.001xFc^2^\l^3^/sin(2\q)]^-1/4^
_refine_ls_extinction_method SHELXL
_refine_ls_goodness_of_fit_ref 0.732
_refine_ls_hydrogen_treatment mixed
_refine_ls_matrix_type full
_refine_ls_number_parameters 158
_refine_ls_number_reflns 2077
_refine_ls_number_restraints 0
_refine_ls_restrained_S_all 0.732
_refine_ls_R_factor_all 0.1639
_refine_ls_R_factor_gt 0.0526
_refine_ls_shift/su_max 0.075
_refine_ls_shift/su_mean 0.003
_refine_ls_structure_factor_coef Fsqd
_refine_ls_weighting_details 'calc w=1/[\s^2^(Fo^2^)+(0.0335P)^2^+0.0000P] where P=(Fo^2^+2Fc^2^)/3'
_refine_ls_weighting_scheme calc
_refine_ls_wR_factor_gt 0.0992
_refine_ls_wR_factor_ref 0.1166
_reflns_number_gt 713
_reflns_number_total 2077
_reflns_threshold_expression >2sigma(I)
_cod_data_source_file jo0625610si20061219_073713_3.cif
_cod_data_source_block CMPD12
_cod_depositor_comments
;
The following automatic conversions were performed:
'_symmetry_cell_setting' value 'Monoclinic' changed to 'monoclinic'
according to '/home/saulius/struct/CIF-dictionaries/cif_core.dic'
dictionary named 'cif_core.dic' version 2.4.1 from 2010-06-29.

Automatic conversion script
Id: cif_fix_enum 1527 2010-12-29 10:47:43Z saulius 
;
_cod_original_sg_symbol_H-M 'P 21/c'
_cod_database_code 4022822

loop_
_symmetry_equiv_pos_as_xyz
'x, y, z'
'-x, y+1/2, -z+1/2'
'-x, -y, -z'
'x, -y-1/2, z-1/2'

loop_
_atom_site_label
_atom_site_type_symbol
_atom_site_fract_x
_atom_site_fract_y
_atom_site_fract_z
_atom_site_U_iso_or_equiv
_atom_site_adp_type
_atom_site_occupancy
_atom_site_symmetry_multiplicity
_atom_site_calc_flag
_atom_site_refinement_flags
C1 C 0.8830(4) -0.0891(5) 0.3188(3) 0.0612(10) Uani 1 1 d .
C2 C 0.7835(3) 0.0213(4) 0.2821(3) 0.0556(10) Uani 1 1 d .
C3 C 0.7431(4) 0.1846(5) 0.3235(3) 0.0628(10) Uani 1 1 d .
C4 C 0.5977(4) 0.1735(4) 0.3263(3) 0.0678(11) Uani 1 1 d .
H4 H 0.5624 0.1887 0.3805 0.081 Uiso 1 1 calc R
C5 C 0.5230(3) 0.1382(4) 0.2396(3) 0.0680(11) Uani 1 1 d .
H5 H 0.4322 0.1272 0.2294 0.082 Uiso 1 1 calc R
C6 C 0.6045(3) 0.1194(4) 0.1624(2) 0.0627(10) Uani 1 1 d .
H6 H 0.5511 0.0926 0.1013 0.075 Uiso 1 1 calc R
C7 C 0.7085(3) -0.0120(4) 0.1948(3) 0.0556(10) Uani 1 1 d .
C8 C 0.7343(4) -0.1526(5) 0.1439(3) 0.0595(10) Uani 1 1 d .
C9 C 0.7587(3) 0.3240(4) 0.2539(3) 0.0756(12) Uani 1 1 d .
H9A H 0.7306 0.4302 0.2767 0.091 Uiso 1 1 calc R
H9B H 0.8504 0.3343 0.2482 0.091 Uiso 1 1 calc R
C10 C 0.6798(4) 0.2859(4) 0.1617(3) 0.0786(12) Uani 1 1 d .
H10A H 0.7370 0.2794 0.1154 0.094 Uiso 1 1 calc R
H10B H 0.6177 0.3765 0.1435 0.094 Uiso 1 1 calc R
C11 C 0.9049(3) -0.2316(5) 0.2694(3) 0.0667(11) Uani 1 1 d .
H11 H 0.9696 -0.3072 0.2955 0.080 Uiso 1 1 calc R
C12 C 0.8324(4) -0.2639(4) 0.1820(3) 0.0682(11) Uani 1 1 d .
H12 H 0.8491 -0.3593 0.1488 0.082 Uiso 1 1 calc R
C13 C 0.8215(4) 0.3683(5) 0.4554(3) 0.1101(16) Uani 1 1 d .
H13A H 0.7326 0.3993 0.4580 0.165 Uiso 1 1 calc R
H13B H 0.8590 0.4493 0.4187 0.165 Uiso 1 1 calc R
H13C H 0.8717 0.3652 0.5178 0.165 Uiso 1 1 calc R
C14 C 0.6930(4) -0.3014(5) -0.0020(2) 0.0989(14) Uani 1 1 d .
H14A H 0.6870 -0.4093 0.0267 0.148 Uiso 1 1 calc R
H14B H 0.7816 -0.2824 -0.0107 0.148 Uiso 1 1 calc R
H14C H 0.6355 -0.2988 -0.0617 0.148 Uiso 1 1 calc R
O1 O 0.9605(2) -0.0582(3) 0.40504(19) 0.0778(8) Uani 1 1 d .
H15 H 1.0041 -0.1421 0.4224 0.117 Uiso 1 1 calc R
O2 O 0.6556(2) -0.1743(3) 0.05662(19) 0.0746(8) Uani 1 1 d .
O5 O 0.8232(2) 0.2068(3) 0.41353(19) 0.0830(8) Uani 1 1 d .

loop_
_atom_site_aniso_label
_atom_site_aniso_U_11
_atom_site_aniso_U_22
_atom_site_aniso_U_33
_atom_site_aniso_U_23
_atom_site_aniso_U_13
_atom_site_aniso_U_12
C1 0.053(3) 0.059(3) 0.075(3) 0.011(3) 0.020(2) 0.005(2)
C2 0.052(3) 0.041(2) 0.078(3) 0.003(2) 0.025(2) 0.001(2)
C3 0.066(3) 0.048(3) 0.079(3) 0.005(2) 0.025(2) 0.000(2)
C4 0.065(3) 0.061(3) 0.088(3) 0.002(2) 0.042(2) 0.006(2)
C5 0.053(3) 0.059(3) 0.098(3) 0.005(2) 0.031(3) 0.004(2)
C6 0.062(3) 0.048(2) 0.079(3) 0.008(2) 0.016(2) 0.009(2)
C7 0.058(3) 0.038(2) 0.077(3) 0.006(2) 0.028(2) 0.001(2)
C8 0.061(3) 0.053(3) 0.069(3) 0.006(3) 0.027(2) 0.001(2)
C9 0.065(3) 0.050(3) 0.121(4) 0.009(3) 0.040(3) 0.009(2)
C10 0.082(3) 0.055(3) 0.110(4) 0.013(3) 0.048(3) 0.022(2)
C11 0.057(3) 0.054(3) 0.096(3) 0.010(3) 0.031(3) 0.011(2)
C12 0.068(3) 0.052(3) 0.093(3) 0.009(3) 0.038(2) 0.014(2)
C13 0.142(4) 0.077(3) 0.113(4) -0.026(3) 0.028(3) -0.004(3)
C14 0.142(4) 0.071(3) 0.089(3) -0.012(3) 0.034(3) 0.023(3)
O1 0.0614(19) 0.0727(19) 0.098(2) 0.0155(16) 0.0101(15) 0.0091(14)
O2 0.0798(19) 0.0652(18) 0.085(2) -0.0039(16) 0.0324(16) 0.0117(14)
O5 0.084(2) 0.0651(19) 0.098(2) -0.0190(17) 0.0108(16) 0.0032(15)

loop_
_atom_type_symbol
_atom_type_description
_atom_type_scat_dispersion_real
_atom_type_scat_dispersion_imag
_atom_type_scat_source
C C 0.0033 0.0016 'International Tables Vol C Tables 4.2.6.8 and 6.1.1.4'
H H 0.0000 0.0000 'International Tables Vol C Tables 4.2.6.8 and 6.1.1.4'
O O 0.0106 0.0060 'International Tables Vol C Tables 4.2.6.8 and 6.1.1.4'

loop_
_geom_angle_atom_site_label_1
_geom_angle_atom_site_label_2
_geom_angle_atom_site_label_3
_geom_angle
C11 C1 O1 119.5(4)
C11 C1 C2 120.0(4)
O1 C1 C2 120.5(4)
C1 C2 C7 119.1(4)
C1 C2 C3 128.9(4)
C7 C2 C3 112.0(3)
O5 C3 C4 113.8(3)
O5 C3 C2 108.1(3)
C4 C3 C2 107.7(3)
O5 C3 C9 113.7(3)
C4 C3 C9 106.3(3)
C2 C3 C9 107.0(3)
C5 C4 C3 112.7(3)
C5 C4 H4 123.6
C3 C4 H4 123.6
C4 C5 C6 113.2(3)
C4 C5 H5 123.4
C6 C5 H5 123.4
C7 C6 C5 107.2(3)
C7 C6 C10 105.2(3)
C5 C6 C10 105.4(3)
C7 C6 H6 112.8
C5 C6 H6 112.8
C10 C6 H6 112.8
C2 C7 C8 120.5(3)
C2 C7 C6 113.8(3)
C8 C7 C6 125.6(4)
C12 C8 O2 123.6(4)
C12 C8 C7 119.8(4)
O2 C8 C7 116.5(4)
C10 C9 C3 110.2(3)
C10 C9 H9A 109.6
C3 C9 H9A 109.6
C10 C9 H9B 109.6
C3 C9 H9B 109.6
H9A C9 H9B 108.1
C9 C10 C6 111.9(3)
C9 C10 H10A 109.2
C6 C10 H10A 109.2
C9 C10 H10B 109.2
C6 C10 H10B 109.2
H10A C10 H10B 107.9
C12 C11 C1 121.1(4)
C12 C11 H11 119.4
C1 C11 H11 119.4
C11 C12 C8 119.3(4)
C11 C12 H12 120.4
C8 C12 H12 120.4
O5 C13 H13A 109.5
O5 C13 H13B 109.5
H13A C13 H13B 109.5
O5 C13 H13C 109.5
H13A C13 H13C 109.5
H13B C13 H13C 109.5
O2 C14 H14A 109.5
O2 C14 H14B 109.5
H14A C14 H14B 109.5
O2 C14 H14C 109.5
H14A C14 H14C 109.5
H14B C14 H14C 109.5
C1 O1 H15 109.5
C8 O2 C14 117.1(3)
C13 O5 C3 116.9(3)

loop_
_geom_bond_atom_site_label_1
_geom_bond_atom_site_label_2
_geom_bond_distance
C1 C11 1.380(4)
C1 O1 1.383(4)
C1 C2 1.387(4)
C2 C7 1.388(4)
C2 C3 1.520(4)
C3 O5 1.428(4)
C3 C4 1.515(4)
C3 C9 1.526(4)
C4 C5 1.383(4)
C4 H4 0.9300
C5 C6 1.521(4)
C5 H5 0.9300
C6 C7 1.515(4)
C6 C10 1.538(4)
C6 H6 0.9800
C7 C8 1.390(4)
C8 C12 1.386(4)
C8 O2 1.389(4)
C9 C10 1.470(4)
C9 H9A 0.9700
C9 H9B 0.9700
C10 H10A 0.9700
C10 H10B 0.9700
C11 C12 1.378(4)
C11 H11 0.9300
C12 H12 0.9300
C13 O5 1.422(4)
C13 H13A 0.9600
C13 H13B 0.9600
C13 H13C 0.9600
C14 O2 1.417(3)
C14 H14A 0.9600
C14 H14B 0.9600
C14 H14C 0.9600
O1 H15 0.8200

loop_
_geom_torsion_atom_site_label_1
_geom_torsion_atom_site_label_2
_geom_torsion_atom_site_label_3
_geom_torsion_atom_site_label_4
_geom_torsion
C11 C1 C2 C7 -1.2(5)
O1 C1 C2 C7 179.1(3)
C11 C1 C2 C3 -179.5(3)
O1 C1 C2 C3 0.9(5)
C1 C2 C3 O5 -2.8(5)
C7 C2 C3 O5 178.9(3)
C1 C2 C3 C4 -126.1(4)
C7 C2 C3 C4 55.6(4)
C1 C2 C3 C9 120.0(4)
C7 C2 C3 C9 -58.3(4)
O5 C3 C4 C5 -175.0(3)
C2 C3 C4 C5 -55.3(4)
C9 C3 C4 C5 59.1(4)
C3 C4 C5 C6 -0.1(4)
C4 C5 C6 C7 54.3(4)
C4 C5 C6 C10 -57.4(4)
C1 C2 C7 C8 -1.2(5)
C3 C2 C7 C8 177.4(3)
C1 C2 C7 C6 -179.2(3)
C3 C2 C7 C6 -0.7(4)
C5 C6 C7 C2 -53.9(4)
C10 C6 C7 C2 58.0(4)
C5 C6 C7 C8 128.1(3)
C10 C6 C7 C8 -120.0(3)
C2 C7 C8 C12 2.4(5)
C6 C7 C8 C12 -179.8(3)
C2 C7 C8 O2 -179.0(3)
C6 C7 C8 O2 -1.2(5)
O5 C3 C9 C10 176.3(3)
C4 C3 C9 C10 -57.8(4)
C2 C3 C9 C10 57.1(4)
C3 C9 C10 C6 0.4(4)
C7 C6 C10 C9 -56.9(4)
C5 C6 C10 C9 56.3(4)
O1 C1 C11 C12 -177.9(3)
C2 C1 C11 C12 2.4(5)
C1 C11 C12 C8 -1.2(5)
O2 C8 C12 C11 -179.7(3)
C7 C8 C12 C11 -1.2(5)
C12 C8 O2 C14 -10.9(5)
C7 C8 O2 C14 170.6(3)
C4 C3 O5 C13 -73.8(4)
C2 C3 O5 C13 166.7(3)
C9 C3 O5 C13 48.1(4)
